data_4510149
loop_
_publ_author_name
'Mochida, Tomoyuki'
'Funasako, Yusuke'
'Nagabuchi, Eri'
'Mori, Hatsumi'

_publ_section_title
;
 Charge-Transfer Salts of Biferrocene Derivatives with F2- and
 F4-Tetracyanoquinodimethane: Correlation Between Donor--Acceptor Ratios
 and Cation Valence States
;
_journal_issue 3
_journal_name_full 'Crystal Growth &amp; Design'
_journal_page_first 1459
_journal_paper_doi 10.1021/cg500006e
_journal_volume 14
_journal_year 2014
_chemical_formula_moiety 'C28 H34 Fe2, C12 F4 N4'
_chemical_formula_sum 'C40 H34 F4 Fe2 N4'
_chemical_formula_weight 758.41
_chemical_name_systematic
;
 ?
;
_space_group_IT_number 12
_symmetry_cell_setting monoclinic
_symmetry_space_group_name_Hall '-C 2y'
_symmetry_space_group_name_H-M 'C 1 2/m 1'
_atom_sites_solution_hydrogens geom
_atom_sites_solution_primary direct
_atom_sites_solution_secondary difmap
_audit_creation_method SHELXL-97
_cell_angle_alpha 90.00
_cell_angle_beta 114.889(3)
_cell_angle_gamma 90.00
_cell_formula_units_Z 4
_cell_length_a 20.898(4)
_cell_length_b 12.177(2)
_cell_length_c 15.722(3)
_cell_measurement_temperature 298
_cell_volume 3629.3(12)
_computing_cell_refinement 'Bruker SMART'
_computing_data_collection 'Bruker SMART'
_computing_data_reduction 'Bruker SAINT'
_computing_molecular_graphics 'Bruker SHELXTL'
_computing_publication_material 'Bruker SHELXTL'
_computing_structure_refinement 'SHELXL-97 (Sheldrick, 1997)'
_computing_structure_solution 'SHELXS-97 (Sheldrick, 1990)'
_diffrn_ambient_temperature 298
_diffrn_detector_area_resol_mean 8.366
_diffrn_measured_fraction_theta_full 0.998
_diffrn_measured_fraction_theta_max 0.998
_diffrn_measurement_device_type 'CCD area detector'
_diffrn_measurement_method 'phi and omega scans'
_diffrn_radiation_monochromator graphite
_diffrn_radiation_source 'fine-focus sealed tube'
_diffrn_radiation_type MoK\a
_diffrn_radiation_wavelength 0.71073
_diffrn_reflns_av_R_equivalents 0.0283
_diffrn_reflns_av_sigmaI/netI 0.0421
_diffrn_reflns_limit_h_max 26
_diffrn_reflns_limit_h_min -26
_diffrn_reflns_limit_k_max 15
_diffrn_reflns_limit_k_min -11
_diffrn_reflns_limit_l_max 19
_diffrn_reflns_limit_l_min -18
_diffrn_reflns_number 11218
_diffrn_reflns_theta_full 26.37
_diffrn_reflns_theta_max 26.37
_diffrn_reflns_theta_min 2.15
_exptl_absorpt_coefficient_mu 0.854
_exptl_absorpt_correction_T_max 0.7838
_exptl_absorpt_correction_T_min 0.6749
_exptl_absorpt_correction_type empirical
_exptl_absorpt_process_details
;
SADABS Sheldrick 1996
;
_exptl_crystal_colour black
_exptl_crystal_density_diffrn 1.388
_exptl_crystal_density_method 'not measured'
_exptl_crystal_description block
_exptl_crystal_F_000 1560
_exptl_crystal_size_max 0.50
_exptl_crystal_size_mid 0.30
_exptl_crystal_size_min 0.30
_refine_diff_density_max 0.877
_refine_diff_density_min -0.540
_refine_diff_density_rms 0.088
_refine_ls_extinction_method none
_refine_ls_goodness_of_fit_ref 1.078
_refine_ls_hydrogen_treatment constr
_refine_ls_matrix_type full
_refine_ls_number_parameters 296
_refine_ls_number_reflns 3881
_refine_ls_number_restraints 126
_refine_ls_restrained_S_all 1.103
_refine_ls_R_factor_all 0.1200
_refine_ls_R_factor_gt 0.0852
_refine_ls_shift/su_max 0.002
_refine_ls_shift/su_mean 0.000
_refine_ls_structure_factor_coef Fsqd
_refine_ls_weighting_details 'calc w=1/[\s^2^(Fo^2^)+(0.1466P)^2^+11.4912P] where P=(Fo^2^+2Fc^2^)/3'
_refine_ls_weighting_scheme calc
_refine_ls_wR_factor_gt 0.2637
_refine_ls_wR_factor_ref 0.2949
_reflns_number_gt 2484
_reflns_number_total 3881
_reflns_threshold_expression >2\s(I)
_cod_data_source_file cg500006e_si_001.cif
_cod_data_source_block 06
_cod_depositor_comments
;
The following automatic conversions were performed:

'_symmetry_cell_setting' value 'Monoclinic' changed to 'monoclinic'
according to
/usr/data/users/saulius/crontab/automatic-downloads/current/ACS/lib/dictionaries/cif_core.dic
dictionary named 'cif_core.dic' version 2.4.2 from 2011-04-26.

Automatic conversion script
Id: cif_fix_values 2281 2013-09-26 08:29:07Z andrius 
;
_cod_original_cell_volume 3629.5(11)
_cod_original_sg_symbol_H-M 'C 2/m'
_cod_database_code 4510149

loop_
_symmetry_equiv_pos_as_xyz
'x, y, z'
'-x, y, -z'
'x+1/2, y+1/2, z'
'-x+1/2, y+1/2, -z'
'-x, -y, -z'
'x, -y, z'
'-x+1/2, -y+1/2, -z'
'x+1/2, -y+1/2, z'

loop_
_atom_site_label
_atom_site_type_symbol
_atom_site_fract_x
_atom_site_fract_y
_atom_site_fract_z
_atom_site_U_iso_or_equiv
_atom_site_adp_type
_atom_site_occupancy
_atom_site_symmetry_multiplicity
_atom_site_calc_flag
_atom_site_refinement_flags
_atom_site_disorder_assembly
_atom_site_disorder_group
F1A F -0.0183(7) 0.3176(9) 0.3871(8) 0.079(4) Uani 0.50(3) 1 d P A 1
F2A F 0.0961(8) 0.3154(8) 0.5435(9) 0.085(5) Uani 0.50(3) 1 d P A 1
F1B F 0.0126(9) 0.3023(7) 0.3573(9) 0.091(5) Uani 0.50(3) 1 d P A 2
F2B F 0.1274(7) 0.3053(7) 0.5139(8) 0.079(4) Uani 0.50(3) 1 d P A 2
C1 C 0.2161(4) 0.0000 0.8158(6) 0.069(2) Uani 1 2 d S . .
C2 C 0.2459(4) 0.0940(7) 0.8720(4) 0.086(2) Uani 1 1 d . . .
H2 H 0.2357 0.1708 0.8526 0.103 Uiso 1 1 calc R . .
C3 C 0.2944(4) 0.0553(8) 0.9615(5) 0.106(3) Uani 1 1 d . . .
H3 H 0.3241 0.1018 1.0142 0.128 Uiso 1 1 calc R . .
C4 C 0.0900(7) 0.0000 0.9049(10) 0.115(3) Uani 1 2 d SU . .
C5 C 0.1232(5) 0.0937(8) 0.9608(7) 0.110(2) Uani 1 1 d U . .
H5A H 0.1116 0.1708 0.9432 0.132 Uiso 1 1 calc R . .
C6 C 0.1742(5) 0.0554(9) 1.0457(6) 0.127(4) Uani 1 1 d . . .
H6 H 0.2050 0.1017 1.0979 0.152 Uiso 1 1 calc R . .
C7 C 0.1652(4) 0.0000 0.7191(5) 0.0594(18) Uani 1 2 d S . .
C8 C 0.1375(3) 0.0951(5) 0.6612(4) 0.0610(13) Uani 1 1 d . . .
H8 H 0.1473 0.1718 0.6816 0.073 Uiso 1 1 calc R . .
C9 C 0.0943(3) 0.0590(5) 0.5701(4) 0.0719(16) Uani 1 1 d . . .
H9 H 0.0690 0.1061 0.5157 0.086 Uiso 1 1 calc R . .
C10 C 0.3023(8) 0.0000 0.6614(13) 0.145(5) Uani 1 2 d SDU . .
C11 C 0.2761(5) 0.0908(11) 0.6073(7) 0.138(3) Uani 1 1 d DU . .
H11A H 0.2873 0.1673 0.6275 0.165 Uiso 1 1 calc R . .
C12 C 0.2320(5) 0.0561(8) 0.5195(7) 0.119(3) Uani 1 1 d D . .
H12 H 0.2064 0.1033 0.4652 0.143 Uiso 1 1 calc R . .
C13 C 0.0349(8) 0.0000 0.8087(12) 0.150(4) Uani 1 2 d SDU . .
H13A H 0.0264 -0.0744 0.7844 0.180 Uiso 0.50 1 calc PR . .
H13B H 0.0498 0.0437 0.7688 0.180 Uiso 0.50 1 calc PR . .
C14 C -0.0352(11) 0.050(2) 0.8086(16) 0.169(5) Uani 0.50 1 d PDU . .
H14 H -0.0559 -0.0085 0.8322 0.203 Uiso 0.50 1 calc PR . .
C15 C -0.0855(14) 0.066(2) 0.7053(16) 0.181(7) Uani 0.50 1 d PDU . .
H15A H -0.0643 0.0994 0.6674 0.217 Uiso 0.50 1 calc PR . .
H15B H -0.1304 0.0994 0.6946 0.217 Uiso 0.50 1 calc PR . .
H15C H -0.1299 0.0994 0.6970 0.217 Uiso 0.50 1 d PR . .
C16 C -0.0470(17) 0.154(2) 0.849(2) 0.197(9) Uani 0.50 1 d PDU . .
H16A H -0.0766 0.1403 0.8803 0.295 Uiso 0.50 1 calc PR . .
H16B H -0.0694 0.2058 0.7990 0.295 Uiso 0.50 1 calc PR . .
H16C H -0.0025 0.1826 0.8922 0.295 Uiso 0.50 1 calc PR . .
C17 C 0.3505(10) 0.0615(18) 0.7678(14) 0.131(6) Uani 0.50 1 d PU . .
H17A H 0.3292 0.1320 0.7688 0.157 Uiso 0.50 1 calc PR . .
H17B H 0.3471 0.0165 0.8167 0.157 Uiso 0.50 1 calc PR . .
C18 C 0.4292(19) 0.080(3) 0.791(2) 0.219(10) Uani 0.50 1 d PDU . .
H18 H 0.4519 0.0241 0.7684 0.262 Uiso 0.50 1 calc PR . .
C19 C 0.4232(19) 0.195(3) 0.750(2) 0.233(11) Uani 0.50 1 d PDU . .
H19A H 0.3823 0.2314 0.7496 0.349 Uiso 0.50 1 calc PR . .
H19B H 0.4189 0.1900 0.6867 0.349 Uiso 0.50 1 calc PR . .
H19C H 0.4646 0.2370 0.7870 0.349 Uiso 0.50 1 calc PR . .
C20 C 0.4644(19) 0.106(3) 0.892(2) 0.235(12) Uani 0.50 1 d PDU . .
H20A H 0.4467 0.1744 0.9035 0.353 Uiso 0.50 1 calc PR . .
H20B H 0.5143 0.1115 0.9108 0.353 Uiso 0.50 1 calc PR . .
H20C H 0.4550 0.0487 0.9272 0.353 Uiso 0.50 1 calc PR . .
C21 C 0.1171(4) 0.5000 0.5380(5) 0.0584(18) Uani 1 2 d S . .
C22 C 0.0839(4) 0.4061(5) 0.4908(4) 0.0819(19) Uani 1 1 d . . .
C23 C 0.0248(4) 0.4052(5) 0.4090(4) 0.0800(19) Uani 1 1 d . A .
C24 C -0.0094(4) 0.5000 0.3624(5) 0.0603(19) Uani 1 2 d S . .
C25 C 0.1765(4) 0.5000 0.6259(6) 0.0637(19) Uani 1 2 d S . .
C26 C 0.2126(3) 0.4038(6) 0.6732(4) 0.0772(17) Uani 1 1 d . A .
C27 C -0.0703(4) 0.5000 0.2768(5) 0.064(2) Uani 1 2 d S . .
C28 C -0.1022(4) 0.5962(6) 0.2271(4) 0.0773(17) Uani 1 1 d . . .
Fe2 Fe 0.19517(6) 0.0000 0.61164(8) 0.0690(5) Uani 1 2 d S . .
Fe1 Fe 0.19772(7) 0.0000 0.93811(8) 0.0766(5) Uani 1 2 d S . .
N1 N 0.2449(4) 0.3321(6) 0.7161(5) 0.112(2) Uani 1 1 d . . .
N2 N -0.1298(4) 0.6714(6) 0.1820(4) 0.108(2) Uani 1 1 d . A .

loop_
_atom_site_aniso_label
_atom_site_aniso_U_11
_atom_site_aniso_U_22
_atom_site_aniso_U_33
_atom_site_aniso_U_23
_atom_site_aniso_U_13
_atom_site_aniso_U_12
F1A 0.094(7) 0.051(5) 0.066(5) -0.003(4) 0.009(4) -0.010(4)
F2A 0.096(8) 0.054(5) 0.074(6) 0.010(4) 0.006(5) -0.001(5)
F1B 0.117(9) 0.052(4) 0.076(6) -0.020(4) 0.012(6) 0.010(5)
F2B 0.087(7) 0.061(5) 0.070(5) -0.005(4) 0.015(4) 0.016(4)
C1 0.063(4) 0.076(6) 0.062(4) 0.000 0.021(4) 0.000
C2 0.084(4) 0.092(5) 0.070(4) -0.007(4) 0.020(3) -0.019(4)
C3 0.083(4) 0.151(8) 0.065(4) -0.020(4) 0.012(3) -0.029(4)
C4 0.105(5) 0.145(6) 0.108(5) 0.000 0.058(5) 0.000
C5 0.123(5) 0.106(5) 0.120(5) -0.003(4) 0.069(4) 0.015(4)
C6 0.139(7) 0.162(10) 0.087(5) -0.030(5) 0.055(5) -0.003(6)
C7 0.049(4) 0.068(5) 0.056(4) 0.000 0.016(3) 0.000
C8 0.061(3) 0.054(3) 0.067(3) -0.002(3) 0.026(3) -0.001(2)
C9 0.059(3) 0.076(4) 0.069(3) 0.014(3) 0.015(3) 0.007(3)
C10 0.108(6) 0.188(9) 0.155(8) 0.000 0.071(6) 0.000
C11 0.112(5) 0.163(7) 0.172(7) -0.029(5) 0.093(5) -0.043(5)
C12 0.115(6) 0.155(9) 0.117(6) 0.034(6) 0.077(5) 0.003(6)
C13 0.130(6) 0.176(7) 0.140(6) 0.000 0.053(5) 0.000
C14 0.156(7) 0.180(8) 0.162(7) -0.007(6) 0.057(6) 0.008(6)
C15 0.166(9) 0.188(9) 0.178(9) 0.000(7) 0.063(7) 0.006(7)
C16 0.185(11) 0.211(12) 0.193(11) 0.004(9) 0.078(8) 0.002(9)
C17 0.116(9) 0.147(11) 0.129(10) 0.000(8) 0.050(8) -0.022(8)
C18 0.206(12) 0.237(13) 0.224(12) -0.002(9) 0.101(9) -0.005(8)
C19 0.214(13) 0.238(14) 0.243(14) -0.014(9) 0.093(9) 0.000(9)
C20 0.227(14) 0.249(14) 0.231(14) 0.001(9) 0.096(9) -0.010(9)
C21 0.053(4) 0.066(5) 0.058(4) 0.000 0.025(3) 0.000
C22 0.093(4) 0.060(4) 0.069(4) 0.014(3) 0.011(3) -0.010(3)
C23 0.097(4) 0.055(4) 0.066(3) 0.003(3) 0.012(3) -0.017(3)
C24 0.069(5) 0.065(5) 0.046(4) 0.000 0.024(3) 0.000
C25 0.056(4) 0.066(5) 0.063(4) 0.000 0.020(4) 0.000
C26 0.064(3) 0.080(5) 0.069(3) 0.003(3) 0.010(3) -0.006(3)
C27 0.067(5) 0.068(5) 0.049(4) 0.000 0.016(3) 0.000
C28 0.085(4) 0.074(4) 0.056(3) -0.004(3) 0.013(3) 0.005(4)
Fe2 0.0620(7) 0.0829(10) 0.0611(7) 0.000 0.0251(6) 0.000
Fe1 0.0839(9) 0.0848(10) 0.0552(7) 0.000 0.0234(6) 0.000
N1 0.095(4) 0.093(5) 0.098(4) 0.008(4) -0.008(4) 0.006(4)
N2 0.130(5) 0.080(4) 0.070(3) -0.003(3) -0.001(3) 0.016(4)

loop_
_atom_type_symbol
_atom_type_description
_atom_type_scat_dispersion_real
_atom_type_scat_dispersion_imag
_atom_type_scat_source
C C 0.0033 0.0016 'International Tables Vol C Tables 4.2.6.8 and 6.1.1.4'
H H 0.0000 0.0000 'International Tables Vol C Tables 4.2.6.8 and 6.1.1.4'
N N 0.0061 0.0033 'International Tables Vol C Tables 4.2.6.8 and 6.1.1.4'
F F 0.0171 0.0103 'International Tables Vol C Tables 4.2.6.8 and 6.1.1.4'
Fe Fe 0.3463 0.8444 'International Tables Vol C Tables 4.2.6.8 and 6.1.1.4'

loop_
_geom_angle_atom_site_label_1
_geom_angle_atom_site_label_2
_geom_angle_atom_site_label_3
_geom_angle
_geom_angle_site_symmetry_1
_geom_angle_site_symmetry_3
C2 C1 C2 107.4(8) . 6
C2 C1 C7 126.3(4) . .
C2 C1 C7 126.3(4) 6 .
C2 C1 Fe1 68.5(4) . .
C2 C1 Fe1 68.5(4) 6 .
C7 C1 Fe1 128.5(6) . .
C1 C2 C3 107.0(7) . .
C1 C2 Fe1 71.8(4) . .
C3 C2 Fe1 67.3(4) . .
C1 C2 H2 126.5 . .
C3 C2 H2 126.5 . .
Fe1 C2 H2 126.5 . .
C3 C3 C2 109.3(5) 6 .
C3 C3 Fe1 70.4(3) 6 .
C2 C3 Fe1 71.9(4) . .
C3 C3 H3 125.3 6 .
C2 C3 H3 125.3 . .
Fe1 C3 H3 125.3 . .
C5 C4 C5 105.9(12) . 6
C5 C4 C13 127.0(6) . .
C5 C4 C13 127.0(6) 6 .
C5 C4 Fe1 69.7(6) . .
C5 C4 Fe1 69.7(6) 6 .
C13 C4 Fe1 123.7(10) . .
C6 C5 C4 107.4(10) . .
C6 C5 Fe1 69.7(5) . .
C4 C5 Fe1 70.2(6) . .
C6 C5 H5A 126.3 . .
C4 C5 H5A 126.3 . .
Fe1 C5 H5A 126.3 . .
C6 C6 C5 109.6(6) 6 .
C6 C6 Fe1 70.9(3) 6 .
C5 C6 Fe1 71.0(5) . .
C6 C6 H6 125.2 6 .
C5 C6 H6 125.2 . .
Fe1 C6 H6 125.2 . .
C8 C7 C8 107.6(6) 6 .
C8 C7 C1 126.1(3) 6 .
C8 C7 C1 126.1(3) . .
C8 C7 Fe2 69.9(4) 6 .
C8 C7 Fe2 69.9(4) . .
C1 C7 Fe2 121.8(6) . .
C9 C8 C7 107.9(5) . .
C9 C8 Fe2 70.3(3) . .
C7 C8 Fe2 68.9(4) . .
C9 C8 H8 126.0 . .
C7 C8 H8 126.0 . .
Fe2 C8 H8 126.0 . .
C8 C9 C9 108.3(4) . 6
C8 C9 Fe2 69.6(3) . .
C9 C9 Fe2 69.56(18) 6 .
C8 C9 H9 125.9 . .
C9 C9 H9 125.9 6 .
Fe2 C9 H9 125.9 . .
C11 C10 C11 108.6(16) 6 .
C11 C10 C17 151.5(12) 6 .
C11 C10 C17 99.9(10) . .
C11 C10 C17 99.9(10) 6 6
C11 C10 C17 151.5(12) . 6
C17 C10 C17 51.6(16) . 6
C11 C10 Fe2 70.9(8) 6 .
C11 C10 Fe2 70.9(8) . .
C17 C10 Fe2 118.2(10) . .
C17 C10 Fe2 118.2(10) 6 .
C10 C11 C12 107.6(13) . .
C10 C11 Fe2 70.1(8) . .
C12 C11 Fe2 69.6(5) . .
C10 C11 H11A 126.2 . .
C12 C11 H11A 126.2 . .
Fe2 C11 H11A 126.2 . .
C11 C12 C12 108.0(7) . 6
C11 C12 Fe2 71.3(5) . .
C12 C12 Fe2 70.3(3) 6 .
C11 C12 H12 126.0 . .
C12 C12 H12 126.0 6 .
Fe2 C12 H12 126.0 . .
C4 C13 C14 109.0(13) . .
C4 C13 H13A 109.9 . .
C14 C13 H13A 109.9 . .
C4 C13 H13B 109.9 . .
C14 C13 H13B 109.9 . .
H13A C13 H13B 108.3 . .
C16 C14 C15 100(2) . .
C16 C14 C13 130(2) . .
C15 C14 C13 105.7(18) . .
C16 C14 H14 106.2 . .
C15 C14 H14 106.2 . .
C13 C14 H14 106.2 . .
C14 C15 C15 82.6(14) . 6
C14 C15 H15A 114.9 . .
C15 C15 H15A 114.9 6 .
C14 C15 H15B 114.9 . .
C15 C15 H15B 114.9 6 .
H15A C15 H15B 111.9 . .
C14 C15 H15C 112.8 . .
C15 C15 H15C 114.9 6 .
H15A C15 H15C 113.4 . .
H15B C15 H15C 2.1 . .
C14 C16 H16A 109.5 . .
C14 C16 H16B 109.5 . .
H16A C16 H16B 109.5 . .
C14 C16 H16C 109.5 . .
H16A C16 H16C 109.5 . .
H16B C16 H16C 109.5 . .
C18 C17 C10 115.1(18) . .
C18 C17 H17A 108.5 . .
C10 C17 H17A 108.5 . .
C18 C17 H17B 108.5 . .
C10 C17 H17B 108.5 . .
H17A C17 H17B 107.5 . .
C20 C18 C19 100(3) . .
C20 C18 C17 107(3) . .
C19 C18 C17 98(3) . .
C20 C18 C18 102(2) . 6
C19 C18 C18 157(2) . 6
C17 C18 C18 81.7(16) . 6
C20 C18 H18 116.4 . .
C19 C18 H18 116.4 . .
C17 C18 H18 116.4 . .
C18 C18 H18 46.1 6 .
C18 C19 H19A 109.5 . .
C18 C19 H19B 109.5 . .
H19A C19 H19B 109.5 . .
C18 C19 H19C 109.5 . .
H19A C19 H19C 109.5 . .
H19B C19 H19C 109.5 . .
C18 C20 H20A 109.5 . .
C18 C20 H20B 109.5 . .
H20A C20 H20B 109.5 . .
C18 C20 H20C 109.5 . .
H20A C20 H20C 109.5 . .
H20B C20 H20C 109.5 . .
C22 C21 C22 111.8(7) . 6_565
C22 C21 C25 124.1(4) . .
C22 C21 C25 124.1(4) 6_565 .
F2A C22 C23 116.1(7) . .
F2A C22 C21 115.3(6) . .
C23 C22 C21 124.6(6) . .
F2A C22 F2B 39.3(5) . .
C23 C22 F2B 116.5(6) . .
C21 C22 F2B 115.9(6) . .
F1A C23 C22 119.6(6) . .
F1A C23 C24 112.5(7) . .
C22 C23 C24 123.6(6) . .
F1A C23 F1B 40.0(5) . .
C22 C23 F1B 114.3(7) . .
C24 C23 F1B 119.2(6) . .
C23 C24 C23 112.0(7) 6_565 .
C23 C24 C27 124.0(4) 6_565 .
C23 C24 C27 124.0(4) . .
C21 C25 C26 124.4(4) . 6_565
C21 C25 C26 124.4(4) . .
C26 C25 C26 111.0(7) 6_565 .
N1 C26 C25 174.8(7) . .
C24 C27 C28 123.7(3) . 6_565
C24 C27 C28 123.7(4) . .
C28 C27 C28 112.3(7) 6_565 .
N2 C28 C27 176.2(7) . .
C12 Fe2 C12 39.4(6) . 6
C12 Fe2 C7 159.6(3) . .
C12 Fe2 C7 159.6(3) 6 .
C12 Fe2 C10 65.6(5) . .
C12 Fe2 C10 65.6(5) 6 .
C7 Fe2 C10 110.7(5) . .
C12 Fe2 C11 39.2(3) . .
C12 Fe2 C11 65.8(4) 6 .
C7 Fe2 C11 125.2(3) . .
C10 Fe2 C11 39.0(3) . .
C12 Fe2 C11 65.8(4) . 6
C12 Fe2 C11 39.2(3) 6 6
C7 Fe2 C11 125.2(3) . 6
C10 Fe2 C11 39.0(3) . 6
C11 Fe2 C11 65.4(7) . 6
C12 Fe2 C8 157.7(3) . 6
C12 Fe2 C8 122.9(3) 6 6
C7 Fe2 C8 41.19(19) . 6
C10 Fe2 C8 125.5(4) . 6
C11 Fe2 C8 161.1(3) . 6
C11 Fe2 C8 109.5(4) 6 6
C12 Fe2 C8 122.9(3) . .
C12 Fe2 C8 157.7(3) 6 .
C7 Fe2 C8 41.19(18) . .
C10 Fe2 C8 125.5(4) . .
C11 Fe2 C8 109.5(4) . .
C11 Fe2 C8 161.1(3) 6 .
C8 Fe2 C8 68.9(3) 6 .
C12 Fe2 C9 122.6(3) . 6
C12 Fe2 C9 107.6(3) 6 6
C7 Fe2 C9 68.3(3) . 6
C10 Fe2 C9 159.4(2) . 6
C11 Fe2 C9 158.4(4) . 6
C11 Fe2 C9 123.5(4) 6 6
C8 Fe2 C9 40.0(2) 6 6
C8 Fe2 C9 68.3(2) . 6
C12 Fe2 C9 107.6(3) . .
C12 Fe2 C9 122.6(3) 6 .
C7 Fe2 C9 68.3(3) . .
C10 Fe2 C9 159.4(2) . .
C11 Fe2 C9 123.5(4) . .
C11 Fe2 C9 158.4(4) 6 .
C8 Fe2 C9 68.3(2) 6 .
C8 Fe2 C9 40.0(2) . .
C9 Fe2 C9 40.9(4) 6 .
C3 Fe1 C3 39.1(5) . 6
C3 Fe1 C6 121.8(4) . 6
C3 Fe1 C6 107.9(4) 6 6
C3 Fe1 C6 107.9(4) . .
C3 Fe1 C6 121.8(4) 6 .
C6 Fe1 C6 38.1(6) 6 .
C3 Fe1 C2 40.8(3) . .
C3 Fe1 C2 67.2(3) 6 .
C6 Fe1 C2 157.9(3) 6 .
C6 Fe1 C2 124.4(4) . .
C3 Fe1 C2 67.2(3) . 6
C3 Fe1 C2 40.8(3) 6 6
C6 Fe1 C2 124.4(4) 6 6
C6 Fe1 C2 157.9(3) . 6
C2 Fe1 C2 67.1(4) . 6
C3 Fe1 C5 156.9(4) . 6
C3 Fe1 C5 123.5(4) 6 6
C6 Fe1 C5 39.3(4) 6 6
C6 Fe1 C5 65.5(4) . 6
C2 Fe1 C5 161.4(3) . 6
C2 Fe1 C5 109.9(4) 6 6
C3 Fe1 C5 123.5(4) . .
C3 Fe1 C5 156.9(4) 6 .
C6 Fe1 C5 65.5(4) 6 .
C6 Fe1 C5 39.3(4) . .
C2 Fe1 C5 109.9(4) . .
C2 Fe1 C5 161.4(3) 6 .
C5 Fe1 C5 66.6(6) 6 .
C3 Fe1 C4 160.2(3) . .
C3 Fe1 C4 160.2(3) 6 .
C6 Fe1 C4 66.5(4) 6 .
C6 Fe1 C4 66.5(4) . .
C2 Fe1 C4 125.2(3) . .
C2 Fe1 C4 125.2(3) 6 .
C5 Fe1 C4 40.2(3) 6 .
C5 Fe1 C4 40.2(3) . .
C3 Fe1 C1 67.3(3) . .
C3 Fe1 C1 67.3(3) 6 .
C6 Fe1 C1 160.6(3) 6 .
C6 Fe1 C1 160.6(3) . .
C2 Fe1 C1 39.7(2) . .
C2 Fe1 C1 39.7(2) 6 .
C5 Fe1 C1 126.3(3) 6 .
C5 Fe1 C1 126.3(3) . .
C4 Fe1 C1 111.2(4) . .

loop_
_geom_bond_atom_site_label_1
_geom_bond_atom_site_label_2
_geom_bond_distance
_geom_bond_site_symmetry_2
F1A C23 1.345(10) .
F2A C22 1.340(10) .
F1B C23 1.457(12) .
F2B C22 1.479(12) .
C1 C2 1.420(8) .
C1 C2 1.420(8) 6
C1 C7 1.443(11) .
C1 Fe1 2.113(9) .
C2 C3 1.424(9) .
C2 Fe1 2.070(7) .
C2 H2 0.9800 .
C3 C3 1.346(19) 6
C3 Fe1 2.010(8) .
C3 H3 0.9800 .
C4 C5 1.430(12) .
C4 C5 1.430(12) 6
C4 C13 1.466(19) .
C4 Fe1 2.086(13) .
C5 C6 1.392(13) .
C5 Fe1 2.079(9) .
C5 H5A 0.9800 .
C6 C6 1.35(2) 6
C6 Fe1 2.063(8) .
C6 H6 0.9800 .
C7 C8 1.436(7) 6
C7 C8 1.436(7) .
C7 Fe2 2.034(8) .
C8 C9 1.405(8) .
C8 Fe2 2.047(6) .
C8 H8 0.9800 .
C9 C9 1.436(13) 6
C9 Fe2 2.056(6) .
C9 H9 0.9800 .
C10 C11 1.362(10) 6
C10 C11 1.362(10) .
C10 C17 1.72(2) .
C10 C17 1.72(2) 6
C10 Fe2 2.037(16) .
C11 C12 1.365(10) .
C11 Fe2 2.046(9) .
C11 H11A 0.9800 .
C12 C12 1.37(2) 6
C12 Fe2 2.025(7) .
C12 H12 0.9800 .
C13 C14 1.584(17) .
C13 H13A 0.9700 .
C13 H13B 0.9700 .
C14 C16 1.479(19) .
C14 C15 1.531(17) .
C14 H14 0.9800 .
C15 C15 1.61(5) 6
C15 H15A 0.9700 .
C15 H15B 0.9700 .
C15 H15C 0.9700 .
C16 H16A 0.9600 .
C16 H16B 0.9600 .
C16 H16C 0.9600 .
C17 C18 1.54(4) .
C17 H17A 0.9700 .
C17 H17B 0.9700 .
C18 C20 1.471(19) .
C18 C19 1.534(19) .
C18 C18 1.94(7) 6
C18 H18 0.9800 .
C19 H19A 0.9600 .
C19 H19B 0.9600 .
C19 H19C 0.9600 .
C20 H20A 0.9600 .
C20 H20B 0.9600 .
C20 H20C 0.9600 .
C21 C22 1.381(8) .
C21 C22 1.381(8) 6_565
C21 C25 1.417(10) .
C22 C23 1.356(8) .
C23 C24 1.393(8) .
C24 C23 1.393(8) 6_565
C24 C27 1.411(10) .
C25 C26 1.422(8) 6_565
C25 C26 1.422(8) .
C26 N1 1.135(9) .
C27 C28 1.411(8) 6_565
C27 C28 1.411(8) .
C28 N2 1.153(8) .
Fe2 C12 2.025(7) 6
Fe2 C11 2.046(9) 6
Fe2 C8 2.047(6) 6
Fe2 C9 2.056(6) 6
Fe1 C3 2.010(8) 6
Fe1 C6 2.063(8) 6
Fe1 C2 2.070(7) 6
Fe1 C5 2.079(9) 6
